data_4508878
loop_
_publ_author_name
'Pigge, F. Christopher'
'Dighe, Mayuri K.'
'Rath, Nigam P.'

_publ_section_title
;
 Self-Assembly of Sticky TABs:&#x2009; Inclusion Complexes and Hydrates
 from 1,3,5-Tris(4-hydroxybenzoyl)benzene
;
_journal_issue 12
_journal_name_full 'Crystal Growth &amp; Design'
_journal_page_first 2732
_journal_paper_doi 10.1021/cg0604226
_journal_volume 6
_journal_year 2006
_chemical_formula_sum 'C28.5 H27 O9.5'
_chemical_formula_weight 521.50
_chemical_name_systematic
; 
 ? 
;
_space_group_IT_number 14
_symmetry_cell_setting monoclinic
_symmetry_space_group_name_Hall '-P 2yn'
_symmetry_space_group_name_H-M 'P 1 21/n 1'
_atom_sites_solution_hydrogens geom
_atom_sites_solution_primary direct
_atom_sites_solution_secondary difmap
_audit_creation_method SHELXL-97
_cell_angle_alpha 90.00
_cell_angle_beta 90.4950(10)
_cell_angle_gamma 90.00
_cell_formula_units_Z 4
_cell_length_a 13.1901(3)
_cell_length_b 13.5784(3)
_cell_length_c 14.0338(4)
_cell_measurement_reflns_used 9022
_cell_measurement_temperature 100(2)
_cell_measurement_theta_max 31.98
_cell_measurement_theta_min 2.59
_cell_volume 2513.37(11)
_computing_cell_refinement 'Bruker SMART'
_computing_data_collection 'Bruker SMART'
_computing_data_reduction 'Bruker SAINT'
_computing_molecular_graphics 'Bruker-SHELXTL (Sheldrick, 2005)'
_computing_publication_material 'Bruker-SHELXTL (Sheldrick, 2005)'
_computing_structure_refinement 'Bruker-SHELXTL (Sheldrick, 2005)'
_computing_structure_solution 'Bruker-SHELXTL (Sheldrick, 2005)'
_diffrn_ambient_temperature 100(2)
_diffrn_measured_fraction_theta_full 0.969
_diffrn_measured_fraction_theta_max 0.969
_diffrn_measurement_device_type 'CCD area detector'
_diffrn_measurement_method 'phi and omega scans'
_diffrn_radiation_monochromator graphite
_diffrn_radiation_source 'fine-focus sealed tube'
_diffrn_radiation_type MoK\a
_diffrn_radiation_wavelength 0.71073
_diffrn_reflns_av_R_equivalents 0.0270
_diffrn_reflns_av_sigmaI/netI 0.0261
_diffrn_reflns_limit_h_max 18
_diffrn_reflns_limit_h_min -17
_diffrn_reflns_limit_k_max 19
_diffrn_reflns_limit_k_min -18
_diffrn_reflns_limit_l_max 19
_diffrn_reflns_limit_l_min -19
_diffrn_reflns_number 29012
_diffrn_reflns_theta_full 30.00
_diffrn_reflns_theta_max 30.00
_diffrn_reflns_theta_min 2.09
_exptl_absorpt_coefficient_mu 0.104
_exptl_absorpt_correction_T_max 0.9846
_exptl_absorpt_correction_T_min 0.9745
_exptl_absorpt_correction_type multi-scan
_exptl_crystal_colour colourless
_exptl_crystal_density_diffrn 1.378
_exptl_crystal_density_meas ?
_exptl_crystal_density_method 'not measured'
_exptl_crystal_description rectangular
_exptl_crystal_F_000 1096
_exptl_crystal_size_max 0.25
_exptl_crystal_size_mid 0.19
_exptl_crystal_size_min 0.15
_refine_diff_density_max 0.614
_refine_diff_density_min -0.543
_refine_diff_density_rms 0.069
_refine_ls_extinction_method none
_refine_ls_goodness_of_fit_ref 1.027
_refine_ls_hydrogen_treatment mixed
_refine_ls_matrix_type full
_refine_ls_number_parameters 364
_refine_ls_number_reflns 7104
_refine_ls_number_restraints 3
_refine_ls_restrained_S_all 1.026
_refine_ls_R_factor_all 0.0773
_refine_ls_R_factor_gt 0.0593
_refine_ls_shift/su_max 0.000
_refine_ls_shift/su_mean 0.000
_refine_ls_structure_factor_coef Fsqd
_refine_ls_weighting_details 'calc w=1/[\s^2^(Fo^2^)+(0.0942P)^2^+1.5754P] where P=(Fo^2^+2Fc^2^)/3'
_refine_ls_weighting_scheme calc
_refine_ls_wR_factor_gt 0.1616
_refine_ls_wR_factor_ref 0.1781
_reflns_number_gt 5461
_reflns_number_total 7104
_reflns_threshold_expression >2sigma(I)
_cod_data_source_file cg0604226sup1.cif
_cod_data_source_block p11205
_cod_depositor_comments
;
The following automatic conversions were performed:

'_symmetry_cell_setting' value 'Monoclinic' changed to 'monoclinic'
according to /home/saulius/struct/CIF-dictionaries/cif_core.dic
dictionary named 'cif_core.dic' version 2.4.2 from 2011-04-26.

Automatic conversion script
Id: cif_fix_values 1891 2012-01-12 08:04:46Z andrius 

The following automatic conversions were performed:

'_exptl_crystal_density_meas' value 'no' was changed to '?' - the
value is perceived as not measured.

Automatic conversion script
Id: cif_fix_values 3008 2015-01-20 13:52:24Z robertas 
;
_cod_original_sg_symbol_H-M P2~1~/n
_cod_original_formula_sum 'C28.50 H27 O9.50'
_cod_database_code 4508878

loop_
_symmetry_equiv_pos_as_xyz
'x, y, z'
'-x+1/2, y+1/2, -z+1/2'
'-x, -y, -z'
'x-1/2, -y-1/2, z-1/2'

loop_
_atom_site_label
_atom_site_type_symbol
_atom_site_fract_x
_atom_site_fract_y
_atom_site_fract_z
_atom_site_U_iso_or_equiv
_atom_site_adp_type
_atom_site_occupancy
_atom_site_symmetry_multiplicity
_atom_site_calc_flag
_atom_site_refinement_flags
_atom_site_disorder_group
O1 O -0.24407(10) 0.28181(10) 1.06723(9) 0.0319(3) Uani 1 1 d . .
O2 O 0.20198(10) 0.41117(12) 0.97378(11) 0.0378(3) Uani 1 1 d D .
O3 O -0.32254(11) 0.57860(9) 0.73840(9) 0.0312(3) Uani 1 1 d . .
O4 O -0.38278(12) 0.46573(11) 0.30831(10) 0.0379(3) Uani 1 1 d D .
O5 O -0.60611(10) 0.22819(10) 0.79588(10) 0.0327(3) Uani 1 1 d . .
O6 O -0.49700(12) -0.20981(11) 0.89777(14) 0.0478(4) Uani 1 1 d D .
C1 C -0.28476(13) 0.32586(12) 0.90989(11) 0.0225(3) Uani 1 1 d . .
C2 C -0.36319(13) 0.25684(12) 0.90196(12) 0.0232(3) Uani 1 1 d . .
H2A H -0.3673 0.2043 0.9465 0.028 Uiso 1 1 calc R .
C3 C -0.43502(13) 0.26447(12) 0.82954(12) 0.0226(3) Uani 1 1 d . .
C4 C -0.42899(13) 0.34164(12) 0.76396(12) 0.0233(3) Uani 1 1 d . .
H4A H -0.4776 0.3466 0.7139 0.028 Uiso 1 1 calc R .
C5 C -0.35198(13) 0.41116(12) 0.77182(12) 0.0223(3) Uani 1 1 d . .
C6 C -0.28059(13) 0.40383(12) 0.84557(12) 0.0225(3) Uani 1 1 d . .
H6A H -0.2290 0.4522 0.8519 0.027 Uiso 1 1 calc R .
C7 C -0.21220(13) 0.31565(12) 0.99215(11) 0.0232(3) Uani 1 1 d . .
C8 C -0.10453(13) 0.34377(11) 0.98241(11) 0.0218(3) Uani 1 1 d . .
C9 C -0.05536(13) 0.34858(12) 0.89457(12) 0.0241(3) Uani 1 1 d . .
H9 H -0.0925 0.3361 0.8375 0.029 Uiso 1 1 calc R .
C10 C 0.04684(14) 0.37126(13) 0.88984(13) 0.0277(4) Uani 1 1 d . .
H10 H 0.0795 0.3743 0.8299 0.033 Uiso 1 1 calc R .
C11 C 0.10152(14) 0.38953(13) 0.97339(13) 0.0278(4) Uani 1 1 d . .
C12 C 0.05323(14) 0.38431(13) 1.06153(13) 0.0283(4) Uani 1 1 d . .
H12 H 0.0905 0.3965 1.1186 0.034 Uiso 1 1 calc R .
C13 C -0.04819(14) 0.36149(12) 1.06563(12) 0.0252(3) Uani 1 1 d . .
H13 H -0.0805 0.3577 1.1258 0.030 Uiso 1 1 calc R .
C14 C -0.34487(13) 0.49746(12) 0.70543(12) 0.0234(3) Uani 1 1 d . .
C15 C -0.35897(12) 0.48393(12) 0.60219(12) 0.0222(3) Uani 1 1 d . .
C16 C -0.35395(13) 0.39183(12) 0.55775(12) 0.0238(3) Uani 1 1 d . .
H16 H -0.3454 0.3342 0.5953 0.029 Uiso 1 1 calc R .
C17 C -0.36141(13) 0.38402(13) 0.45967(13) 0.0269(3) Uani 1 1 d . .
H17 H -0.3578 0.3213 0.4299 0.032 Uiso 1 1 calc R .
C18 C -0.37426(14) 0.46879(14) 0.40457(12) 0.0281(4) Uani 1 1 d . .
C19 C -0.37828(14) 0.56133(13) 0.44801(13) 0.0285(4) Uani 1 1 d . .
H19 H -0.3862 0.6190 0.4104 0.034 Uiso 1 1 calc R .
C20 C -0.37070(13) 0.56841(12) 0.54539(13) 0.0254(3) Uani 1 1 d . .
H20 H -0.3734 0.6314 0.5748 0.030 Uiso 1 1 calc R .
C21 C -0.52361(13) 0.19539(12) 0.82218(12) 0.0240(3) Uani 1 1 d . .
C22 C -0.51177(13) 0.09010(12) 0.84481(12) 0.0237(3) Uani 1 1 d . .
C23 C -0.41850(13) 0.04202(13) 0.84228(12) 0.0257(3) Uani 1 1 d . .
H23 H -0.3589 0.0784 0.8285 0.031 Uiso 1 1 calc R .
C24 C -0.41167(14) -0.05824(13) 0.85964(13) 0.0279(4) Uani 1 1 d . .
H24 H -0.3478 -0.0905 0.8574 0.034 Uiso 1 1 calc R .
C25 C -0.49897(15) -0.11151(13) 0.88034(14) 0.0314(4) Uani 1 1 d . .
C26 C -0.59288(15) -0.06438(14) 0.88346(15) 0.0333(4) Uani 1 1 d . .
H26 H -0.6523 -0.1007 0.8981 0.040 Uiso 1 1 calc R .
C27 C -0.59901(14) 0.03535(14) 0.86517(13) 0.0286(4) Uani 1 1 d . .
H27 H -0.6631 0.0672 0.8664 0.034 Uiso 1 1 calc R .
O1S O -0.31322(12) -0.28806(11) 0.88621(11) 0.0411(4) Uani 1 1 d . .
H1S1 H -0.3182 -0.3400 0.8420 0.062 Uiso 1 1 d R .
H1S2 H -0.2804 -0.3273 0.9375 0.062 Uiso 1 1 d R .
O2S O 0.27651(12) 0.39509(13) 0.80123(12) 0.0468(4) Uani 1 1 d . .
H2S1 H 0.3218 0.3414 0.7946 0.070 Uiso 1 1 d R .
H2S2 H 0.3157 0.4419 0.7570 0.070 Uiso 1 1 d R .
O3S O -0.35283(17) 0.29411(14) 0.23740(13) 0.0612(5) Uani 1 1 d . .
H3S1 H -0.2837 0.2873 0.2444 0.092 Uiso 1 1 d R .
H3S2 H -0.4014 0.2811 0.1799 0.092 Uiso 1 1 d R .
O4S O 0.5759(3) 0.6117(3) 0.0328(3) 0.0599(10) Uani 0.50 1 d P .
C1S C 0.5247(3) 0.5403(3) 0.0128(3) 0.0430(10) Uani 0.50 1 d P -1
C2S C 0.5359(4) 0.4564(3) 0.0750(3) 0.0857(11) Uani 1 1 d . .
H2SA H 0.5867 0.4110 0.0537 0.103 Uiso 1 1 d R .
H2SB H 0.4699 0.4273 0.0791 0.103 Uiso 1 1 d R .
H2SC H 0.5504 0.4832 0.1367 0.103 Uiso 1 1 d R .
H2 H 0.223(3) 0.418(3) 0.9130(9) 0.086(11) Uiso 1 1 d D .
H4 H -0.374(2) 0.4050(9) 0.2839(17) 0.045(7) Uiso 1 1 d D .
H6 H -0.4347(13) -0.237(3) 0.895(3) 0.093(12) Uiso 1 1 d D .

loop_
_atom_site_aniso_label
_atom_site_aniso_U_11
_atom_site_aniso_U_22
_atom_site_aniso_U_33
_atom_site_aniso_U_23
_atom_site_aniso_U_13
_atom_site_aniso_U_12
O1 0.0332(7) 0.0423(7) 0.0202(6) 0.0031(5) 0.0012(5) -0.0055(5)
O2 0.0247(7) 0.0521(9) 0.0364(8) 0.0001(6) -0.0021(6) -0.0055(6)
O3 0.0397(7) 0.0238(6) 0.0300(7) -0.0016(5) -0.0012(6) -0.0023(5)
O4 0.0483(9) 0.0437(8) 0.0217(6) 0.0037(6) -0.0015(6) -0.0057(7)
O5 0.0237(6) 0.0356(7) 0.0389(8) 0.0021(6) -0.0017(6) -0.0011(5)
O6 0.0406(9) 0.0261(7) 0.0769(12) 0.0037(7) 0.0170(8) -0.0040(6)
C1 0.0231(8) 0.0255(7) 0.0190(7) -0.0014(6) -0.0007(6) -0.0007(6)
C2 0.0247(8) 0.0248(7) 0.0200(7) 0.0007(6) 0.0020(6) -0.0014(6)
C3 0.0220(7) 0.0243(7) 0.0215(7) -0.0008(6) 0.0009(6) -0.0025(6)
C4 0.0221(8) 0.0259(7) 0.0218(8) 0.0006(6) -0.0012(6) 0.0000(6)
C5 0.0227(7) 0.0232(7) 0.0212(7) 0.0005(6) 0.0004(6) 0.0009(6)
C6 0.0228(8) 0.0233(7) 0.0215(7) -0.0017(6) 0.0002(6) -0.0013(6)
C7 0.0264(8) 0.0245(7) 0.0187(7) -0.0015(6) -0.0008(6) -0.0004(6)
C8 0.0246(8) 0.0211(7) 0.0197(7) 0.0000(5) -0.0021(6) 0.0001(6)
C9 0.0277(8) 0.0249(7) 0.0197(7) -0.0009(6) -0.0019(6) 0.0000(6)
C10 0.0283(9) 0.0303(8) 0.0246(8) 0.0006(6) 0.0030(7) 0.0005(7)
C11 0.0241(8) 0.0277(8) 0.0316(9) -0.0001(7) -0.0022(7) 0.0005(6)
C12 0.0295(9) 0.0304(8) 0.0250(8) -0.0009(6) -0.0069(7) 0.0005(7)
C13 0.0295(8) 0.0266(8) 0.0195(8) 0.0012(6) -0.0027(7) 0.0014(6)
C14 0.0215(7) 0.0231(7) 0.0257(8) 0.0015(6) -0.0005(6) 0.0000(6)
C15 0.0192(7) 0.0237(7) 0.0235(8) 0.0029(6) -0.0009(6) -0.0011(6)
C16 0.0225(8) 0.0245(7) 0.0245(8) 0.0029(6) 0.0006(6) -0.0004(6)
C17 0.0265(8) 0.0291(8) 0.0251(8) -0.0006(6) 0.0021(7) -0.0026(6)
C18 0.0238(8) 0.0381(9) 0.0224(8) 0.0041(7) -0.0004(7) -0.0041(7)
C19 0.0265(8) 0.0298(8) 0.0290(9) 0.0088(7) -0.0038(7) -0.0034(7)
C20 0.0227(8) 0.0237(7) 0.0298(9) 0.0041(6) -0.0021(7) -0.0008(6)
C21 0.0224(8) 0.0286(8) 0.0211(7) -0.0003(6) 0.0011(6) -0.0039(6)
C22 0.0234(8) 0.0278(8) 0.0198(7) -0.0012(6) 0.0002(6) -0.0049(6)
C23 0.0246(8) 0.0291(8) 0.0236(8) -0.0033(6) 0.0039(7) -0.0054(6)
C24 0.0270(8) 0.0287(8) 0.0282(9) -0.0045(6) 0.0039(7) -0.0024(6)
C25 0.0354(10) 0.0263(8) 0.0327(9) -0.0022(7) 0.0063(8) -0.0043(7)
C26 0.0289(9) 0.0328(9) 0.0382(10) 0.0018(7) 0.0080(8) -0.0094(7)
C27 0.0229(8) 0.0331(9) 0.0298(9) -0.0001(7) 0.0027(7) -0.0041(6)
O1S 0.0473(9) 0.0330(7) 0.0428(8) -0.0072(6) -0.0041(7) -0.0013(6)
O2S 0.0427(9) 0.0511(9) 0.0466(9) 0.0117(7) 0.0111(7) 0.0059(7)
O3S 0.0835(14) 0.0572(11) 0.0433(10) -0.0024(8) 0.0214(9) -0.0034(10)
O4S 0.057(2) 0.058(2) 0.065(2) 0.0045(18) -0.0026(19) -0.0134(18)
C1S 0.038(2) 0.043(2) 0.048(2) -0.0048(19) 0.0134(19) 0.0031(17)
C2S 0.117(3) 0.064(2) 0.076(2) -0.0159(17) -0.012(2) 0.003(2)

loop_
_atom_type_symbol
_atom_type_description
_atom_type_scat_dispersion_real
_atom_type_scat_dispersion_imag
_atom_type_scat_source
C C 0.0033 0.0016 'International Tables Vol C Tables 4.2.6.8 and 6.1.1.4'
H H 0.0000 0.0000 'International Tables Vol C Tables 4.2.6.8 and 6.1.1.4'
O O 0.0106 0.0060 'International Tables Vol C Tables 4.2.6.8 and 6.1.1.4'

loop_
_geom_angle_atom_site_label_1
_geom_angle_atom_site_label_2
_geom_angle_atom_site_label_3
_geom_angle
_geom_angle_site_symmetry_1
_geom_angle_site_symmetry_3
C11 O2 H2 109(2) . .
C18 O4 H4 113.4(17) . .
C25 O6 H6 114(2) . .
C6 C1 C2 119.39(16) . .
C6 C1 C7 122.74(15) . .
C2 C1 C7 117.75(15) . .
C3 C2 C1 120.52(15) . .
C3 C2 H2A 119.7 . .
C1 C2 H2A 119.7 . .
C2 C3 C4 119.74(15) . .
C2 C3 C21 122.00(15) . .
C4 C3 C21 118.15(15) . .
C5 C4 C3 120.17(16) . .
C5 C4 H4A 119.9 . .
C3 C4 H4A 119.9 . .
C4 C5 C6 119.85(15) . .
C4 C5 C14 122.04(15) . .
C6 C5 C14 118.06(15) . .
C1 C6 C5 120.29(15) . .
C1 C6 H6A 119.9 . .
C5 C6 H6A 119.9 . .
O1 C7 C8 120.84(16) . .
O1 C7 C1 118.33(15) . .
C8 C7 C1 120.82(14) . .
C9 C8 C13 118.70(16) . .
C9 C8 C7 123.12(15) . .
C13 C8 C7 118.09(14) . .
C10 C9 C8 120.75(16) . .
C10 C9 H9 119.6 . .
C8 C9 H9 119.6 . .
C9 C10 C11 119.74(16) . .
C9 C10 H10 120.1 . .
C11 C10 H10 120.1 . .
O2 C11 C10 122.69(17) . .
O2 C11 C12 117.37(17) . .
C10 C11 C12 119.94(17) . .
C13 C12 C11 119.95(17) . .
C13 C12 H12 120.0 . .
C11 C12 H12 120.0 . .
C12 C13 C8 120.91(16) . .
C12 C13 H13 119.5 . .
C8 C13 H13 119.5 . .
O3 C14 C15 120.69(15) . .
O3 C14 C5 118.82(15) . .
C15 C14 C5 120.41(14) . .
C16 C15 C20 118.84(15) . .
C16 C15 C14 123.00(15) . .
C20 C15 C14 118.00(15) . .
C17 C16 C15 120.59(15) . .
C17 C16 H16 119.7 . .
C15 C16 H16 119.7 . .
C16 C17 C18 119.68(16) . .
C16 C17 H17 120.2 . .
C18 C17 H17 120.2 . .
O4 C18 C17 122.37(17) . .
O4 C18 C19 117.34(16) . .
C17 C18 C19 120.29(16) . .
C20 C19 C18 119.63(16) . .
C20 C19 H19 120.2 . .
C18 C19 H19 120.2 . .
C19 C20 C15 120.96(16) . .
C19 C20 H20 119.5 . .
C15 C20 H20 119.5 . .
O5 C21 C22 120.55(15) . .
O5 C21 C3 118.73(15) . .
C22 C21 C3 120.72(15) . .
C23 C22 C27 118.90(16) . .
C23 C22 C21 122.77(15) . .
C27 C22 C21 118.25(16) . .
C24 C23 C22 120.78(16) . .
C24 C23 H23 119.6 . .
C22 C23 H23 119.6 . .
C23 C24 C25 119.63(17) . .
C23 C24 H24 120.2 . .
C25 C24 H24 120.2 . .
O6 C25 C24 122.26(18) . .
O6 C25 C26 117.46(17) . .
C24 C25 C26 120.28(17) . .
C27 C26 C25 119.64(16) . .
C27 C26 H26 120.2 . .
C25 C26 H26 120.2 . .
C26 C27 C22 120.76(17) . .
C26 C27 H27 119.6 . .
C22 C27 H27 119.6 . .
H1S1 O1S H1S2 95.9 . .
H2S1 O2S H2S2 95.5 . .
H3S1 O3S H3S2 131.9 . .
O4S C1S C2S 115.9(5) . .
O4S C1S C2S 118.0(4) . 3_665
C2S C1S C2S 125.9(4) . 3_665
C1S C2S C1S 54.1(4) . 3_665
C1S C2S H2SA 112.8 . .
C1S C2S H2SA 97.8 3_665 .
C1S C2S H2SB 105.8 . .
C1S C2S H2SB 64.7 3_665 .
H2SA C2S H2SB 113.0 . .
C1S C2S H2SC 105.5 . .
C1S C2S H2SC 148.6 3_665 .
H2SA C2S H2SC 113.0 . .
H2SB C2S H2SC 106.0 . .

loop_
_geom_bond_atom_site_label_1
_geom_bond_atom_site_label_2
_geom_bond_distance
_geom_bond_site_symmetry_2
O1 C7 1.227(2) .
O2 C11 1.357(2) .
O2 H2 0.902(5) .
O3 C14 1.230(2) .
O4 C18 1.355(2) .
O4 H4 0.900(5) .
O5 C21 1.230(2) .
O6 C25 1.357(2) .
O6 H6 0.901(5) .
C1 C6 1.393(2) .
C1 C2 1.400(2) .
C1 C7 1.500(2) .
C2 C3 1.387(2) .
C2 H2A 0.9500 .
C3 C4 1.397(2) .
C3 C21 1.501(2) .
C4 C5 1.390(2) .
C4 H4A 0.9500 .
C5 C6 1.397(2) .
C5 C14 1.500(2) .
C6 H6A 0.9500 .
C7 C8 1.478(2) .
C8 C9 1.399(2) .
C8 C13 1.400(2) .
C9 C10 1.385(2) .
C9 H9 0.9500 .
C10 C11 1.394(3) .
C10 H10 0.9500 .
C11 C12 1.398(3) .
C12 C13 1.375(3) .
C12 H12 0.9500 .
C13 H13 0.9500 .
C14 C15 1.471(2) .
C15 C16 1.399(2) .
C15 C20 1.405(2) .
C16 C17 1.383(2) .
C16 H16 0.9500 .
C17 C18 1.396(2) .
C17 H17 0.9500 .
C18 C19 1.398(3) .
C19 C20 1.373(3) .
C19 H19 0.9500 .
C20 H20 0.9500 .
C21 C22 1.473(2) .
C22 C23 1.394(2) .
C22 C27 1.401(2) .
C23 C24 1.386(2) .
C23 H23 0.9500 .
C24 C25 1.393(2) .
C24 H24 0.9500 .
C25 C26 1.395(3) .
C26 C27 1.381(3) .
C26 H26 0.9500 .
C27 H27 0.9500 .
O1S H1S1 0.9411 .
O1S H1S2 0.9917 .
O2S H2S1 0.9477 .
O2S H2S2 1.0302 .
O3S H3S1 0.9209 .
O3S H3S2 1.0407 .
O4S C1S 1.214(6) .
C1S C2S 1.442(6) .
C1S C2S 1.463(6) 3_665
C2S C1S 1.463(6) 3_665
C2S H2SA 0.9600 .
C2S H2SB 0.9591 .
C2S H2SC 0.9573 .

loop_
_geom_torsion_atom_site_label_1
_geom_torsion_atom_site_label_2
_geom_torsion_atom_site_label_3
_geom_torsion_atom_site_label_4
_geom_torsion
_geom_torsion_site_symmetry_1
_geom_torsion_site_symmetry_4
C6 C1 C2 C3 1.4(2) . .
C7 C1 C2 C3 177.55(15) . .
C1 C2 C3 C4 0.0(2) . .
C1 C2 C3 C21 -176.33(15) . .
C2 C3 C4 C5 -0.7(2) . .
C21 C3 C4 C5 175.80(14) . .
C3 C4 C5 C6 -0.1(2) . .
C3 C4 C5 C14 -177.55(15) . .
C2 C1 C6 C5 -2.2(2) . .
C7 C1 C6 C5 -178.15(15) . .
C4 C5 C6 C1 1.6(2) . .
C14 C5 C6 C1 179.12(15) . .
C6 C1 C7 O1 144.17(17) . .
C2 C1 C7 O1 -31.8(2) . .
C6 C1 C7 C8 -37.0(2) . .
C2 C1 C7 C8 146.97(15) . .
O1 C7 C8 C9 156.33(16) . .
C1 C7 C8 C9 -22.4(2) . .
O1 C7 C8 C13 -20.3(2) . .
C1 C7 C8 C13 160.89(15) . .
C13 C8 C9 C10 -0.6(2) . .
C7 C8 C9 C10 -177.21(16) . .
C8 C9 C10 C11 0.0(3) . .
C9 C10 C11 O2 179.33(17) . .
C9 C10 C11 C12 0.4(3) . .
O2 C11 C12 C13 -179.22(17) . .
C10 C11 C12 C13 -0.2(3) . .
C11 C12 C13 C8 -0.3(3) . .
C9 C8 C13 C12 0.7(2) . .
C7 C8 C13 C12 177.55(16) . .
C4 C5 C14 O3 138.33(17) . .
C6 C5 C14 O3 -39.2(2) . .
C4 C5 C14 C15 -44.9(2) . .
C6 C5 C14 C15 137.57(16) . .
O3 C14 C15 C16 160.14(16) . .
C5 C14 C15 C16 -16.5(2) . .
O3 C14 C15 C20 -15.2(2) . .
C5 C14 C15 C20 168.17(15) . .
C20 C15 C16 C17 -0.6(2) . .
C14 C15 C16 C17 -175.89(16) . .
C15 C16 C17 C18 -0.1(3) . .
C16 C17 C18 O4 -179.51(17) . .
C16 C17 C18 C19 0.8(3) . .
O4 C18 C19 C20 179.57(17) . .
C17 C18 C19 C20 -0.8(3) . .
C18 C19 C20 C15 0.0(3) . .
C16 C15 C20 C19 0.7(2) . .
C14 C15 C20 C19 176.21(16) . .
C2 C3 C21 O5 142.41(17) . .
C4 C3 C21 O5 -34.0(2) . .
C2 C3 C21 C22 -38.4(2) . .
C4 C3 C21 C22 145.22(16) . .
O5 C21 C22 C23 156.93(17) . .
C3 C21 C22 C23 -22.3(2) . .
O5 C21 C22 C27 -19.9(2) . .
C3 C21 C22 C27 160.89(16) . .
C27 C22 C23 C24 -0.1(3) . .
C21 C22 C23 C24 -176.86(16) . .
C22 C23 C24 C25 -0.3(3) . .
C23 C24 C25 O6 179.87(18) . .
C23 C24 C25 C26 0.1(3) . .
O6 C25 C26 C27 -179.27(19) . .
C24 C25 C26 C27 0.5(3) . .
C25 C26 C27 C22 -0.9(3) . .
C23 C22 C27 C26 0.7(3) . .
C21 C22 C27 C26 177.63(17) . .
O4S C1S C2S C1S -174.8(7) . 3_665
C2S C1S C2S C1S 0.0 3_665 3_665
